data_7709879
loop_
_publ_author_name
'D\;ebowski, Maciej'
'Gu\'nka, Piotr Aleksander'
'\.Zurawski, Konrad'
'Zybert, Magdalena'
'Modzelewska, Beata'
'Ostrowski, Andrzej'
'Zachara, Janusz'
'Florja\'nczyk, Zbigniew Jan'

_publ_section_title
;
 Influence of substituents in aryl groups on the structure, thermal
 transitions and electrorheological properties of zinc
 bis(diarylphosphate) hybrid polymers
;
_journal_name_full 'Dalton Transactions'
_journal_paper_doi 10.1039/D2DT00492E
_journal_year 2022
_chemical_formula_moiety 'C28 H28 O12 P2 Zn'
_chemical_formula_sum 'C28 H28 O12 P2 Zn'
_chemical_formula_weight 683.81
_space_group_crystal_system monoclinic
_space_group_IT_number 15
_space_group_name_Hall '-C 2yc'
_space_group_name_H-M_alt 'C 1 2/c 1'
_atom_sites_solution_hydrogens geom
_atom_sites_solution_primary direct
_audit_creation_date 2019-09-24
_audit_creation_method
;
Olex2 1.3-alpha
(compiled 2019.09.11 svn.r3662 for OlexSys, GUI svn.r5938)
;
_audit_update_record
;
2021-03-05 deposited with the CCDC.	2022-03-28 downloaded from the CCDC.
;
_cell_angle_alpha 90
_cell_angle_beta 99.8559(12)
_cell_angle_gamma 90
_cell_formula_units_Z 16
_cell_length_a 48.8533(7)
_cell_length_b 9.85217(10)
_cell_length_c 25.1339(3)
_cell_measurement_reflns_used 36378
_cell_measurement_temperature 292(2)
_cell_measurement_theta_max 32.4670
_cell_measurement_theta_min 3.7320
_cell_volume 11918.7(3)
_computing_cell_refinement 'CrysAlisPro 1.171.40.53 (Rigaku OD, 2019)'
_computing_data_collection 'CrysAlisPro 1.171.40.53 (Rigaku OD, 2019)'
_computing_data_reduction 'CrysAlisPro 1.171.40.53 (Rigaku OD, 2019)'
_computing_molecular_graphics 'Olex2 1.3-alpha (Dolomanov et al., 2009)'
_computing_publication_material 'Olex2 1.3-alpha (Dolomanov et al., 2009)'
_computing_structure_refinement 'ShelXL 2018/3 (Sheldrick, 2015)'
_computing_structure_solution 'ShelXS n/a (Sheldrick, 2008)'
_diffrn_ambient_environment air
_diffrn_ambient_temperature 292(2)
_diffrn_detector 'CCD plate'
_diffrn_detector_area_resol_mean 10.3347
_diffrn_detector_type Atlas
_diffrn_measured_fraction_theta_full 0.997
_diffrn_measured_fraction_theta_max 0.998
_diffrn_measurement_details
;
List of Runs (angles in degrees, time in seconds):

  # Type    Start    End  Width  t~exp~   \w     \q     \k     \f   Frames
#--------------------------------------------------------------------------
  1  \w    -84.00  -3.00   0.25   60.00    --  -19.49 -57.00 -30.00  324
  2  \w    -41.00  -8.00   0.25   60.00    --  -19.49  38.00-180.00  132
  3  \w    -23.00  44.50   0.25   60.00    --  -19.49  57.00 -90.00  270
  4  \w     29.00  62.00   0.25   60.00    --   19.96 -99.00-150.00  132
  5  \w      4.00  40.00   0.25   60.00    --   19.96  38.00 120.00  144
  6  \w      6.00  46.50   0.25   60.00    --   19.96 -99.00 -90.00  162
  7  \w    -38.00  -3.00   0.25   60.00    --  -19.49  38.00 -90.00  140
  8  \w     20.00  54.00   0.25   60.00    --  -19.49  57.00 120.00  136
  9  \w    -82.00 -36.00   0.25   60.00    --  -19.49-179.00  90.00  184
 10  \w    -49.00  14.00   0.25   60.00    --  -19.49  57.00 120.00  252
 11  \w     37.00  62.00   0.25   60.00    --   19.96 -99.00 150.00  100
 12  \w     73.00  98.00   0.25   60.00    --   19.96  77.00   0.00  100
 13  \w    -13.00  23.00   0.25   60.00    --   19.96  77.00   0.00  144
;
_diffrn_measurement_device 'four-circle diffractometer'
_diffrn_measurement_device_type 'Xcalibur, Atlas, Gemini ultra'
_diffrn_measurement_method '\w scans'
_diffrn_orient_matrix_type 'CrysAlisPro convention (1999,Acta A55,543-557)'
_diffrn_orient_matrix_UB_11 0.0123385000
_diffrn_orient_matrix_UB_12 0.0161425000
_diffrn_orient_matrix_UB_13 0.0181729000
_diffrn_orient_matrix_UB_21 -0.0066443000
_diffrn_orient_matrix_UB_22 -0.0167799000
_diffrn_orient_matrix_UB_23 0.0221129000
_diffrn_orient_matrix_UB_31 0.0045528000
_diffrn_orient_matrix_UB_32 -0.0681221000
_diffrn_orient_matrix_UB_33 -0.0011544000
_diffrn_radiation_monochromator graphite
_diffrn_radiation_probe x-ray
_diffrn_radiation_type 'Mo K\a'
_diffrn_radiation_wavelength 0.71073
_diffrn_reflns_av_R_equivalents 0.0346
_diffrn_reflns_av_unetI/netI 0.0246
_diffrn_reflns_Laue_measured_fraction_full 0.997
_diffrn_reflns_Laue_measured_fraction_max 0.998
_diffrn_reflns_limit_h_max 68
_diffrn_reflns_limit_h_min -68
_diffrn_reflns_limit_k_max 13
_diffrn_reflns_limit_k_min -13
_diffrn_reflns_limit_l_max 34
_diffrn_reflns_limit_l_min -35
_diffrn_reflns_number 76610
_diffrn_reflns_point_group_measured_fraction_full 0.997
_diffrn_reflns_point_group_measured_fraction_max 0.998
_diffrn_reflns_theta_full 25.242
_diffrn_reflns_theta_max 29.999
_diffrn_reflns_theta_min 3.254
_diffrn_source 'fine-focus sealed X-ray tube'
_diffrn_source_type 'Enhance (Mo) X-ray Source'
_exptl_absorpt_coefficient_mu 0.995
_exptl_absorpt_correction_T_max 1.00000
_exptl_absorpt_correction_T_min 0.75542
_exptl_absorpt_correction_type multi-scan
_exptl_absorpt_process_details
'CrysAlisPro 1.171.40.53 (Rigaku Oxford Diffraction, 2019) Empirical absorption correction using spherical harmonics, implemented in SCALE3 ABSPACK scaling algorithm.'
_exptl_crystal_colour colourless
_exptl_crystal_colour_primary colourless
_exptl_crystal_density_diffrn 1.524
_exptl_crystal_description block
_exptl_crystal_F_000 5632
_exptl_crystal_size_max 0.313
_exptl_crystal_size_mid 0.123
_exptl_crystal_size_min 0.094
_refine_diff_density_max 0.494
_refine_diff_density_min -0.404
_refine_diff_density_rms 0.048
_refine_ls_extinction_method none
_refine_ls_goodness_of_fit_ref 1.037
_refine_ls_hydrogen_treatment constr
_refine_ls_matrix_type full
_refine_ls_number_parameters 857
_refine_ls_number_reflns 17323
_refine_ls_number_restraints 0
_refine_ls_restrained_S_all 1.037
_refine_ls_R_factor_all 0.0376
_refine_ls_R_factor_gt 0.0316
_refine_ls_shift/su_max 0.004
_refine_ls_shift/su_mean 0.000
_refine_ls_structure_factor_coef Fsqd
_refine_ls_weighting_details 'w=1/[\s^2^(Fo^2^)+(0.0379P)^2^+6.5833P] where P=(Fo^2^+2Fc^2^)/3'
_refine_ls_weighting_scheme calc
_refine_ls_wR_factor_gt 0.0800
_refine_ls_wR_factor_ref 0.0838
_reflns_Friedel_coverage 0.000
_reflns_number_gt 15143
_reflns_number_total 17323
_reflns_threshold_expression 'I > 2\s(I)'
_cod_data_source_file d2dt00492e2.cif
_cod_data_source_block ZnDMP_md180_kwz178_b
_cod_database_code 7709879
_shelx_shelxl_version_number 2018/3
_chemical_oxdiff_formula 'Zn2 P4 C56 H56 O24'
_shelx_space_group_comment
;
The symmetry employed for this shelxl refinement is uniquely defined
by the following loop, which should always be used as a source of
symmetry information in preference to the above space-group names.
They are only intended as comments.
;
_shelx_estimated_absorpt_t_max 0.912
_shelx_estimated_absorpt_t_min 0.746
_reflns_odcompleteness_completeness 99.77
_reflns_odcompleteness_iscentric 1
_reflns_odcompleteness_theta 30.44
_olex2_refinement_description
;
1. Fixed Uiso
 At 1.2 times of:
  All C(H) groups
 At 1.5 times of:
  All C(H,H,H) groups
2. Others
 Sof(O24)=Sof(C57)=Sof(C58)=Sof(H58)=Sof(C59)=Sof(H59)=Sof(C60)=Sof(C61)=
 Sof(H61)=Sof(C62)=Sof(H62)=Sof(C63)=Sof(H63A)=Sof(H63B)=Sof(H63C)=1-FVAR(1)
 Sof(O25)=Sof(C50)=Sof(C51)=Sof(H51)=Sof(C52)=Sof(H52)=Sof(C53)=Sof(C54)=
 Sof(H54)=Sof(C55)=Sof(H55)=Sof(C56)=Sof(H56A)=Sof(H56B)=Sof(H56C)=FVAR(1)
3.a Aromatic/amide H refined with riding coordinates:
 C2(H2), C3(H3), C5(H5), C6(H6), C9(H9), C10(H10), C12(H12), C13(H13),
 C16(H16), C17(H17), C19(H19), C20(H20), C23(H23), C24(H24), C26(H26), C27(H27),
  C30(H30), C31(H31), C33(H33), C34(H34), C37(H37), C38(H38), C40(H40),
 C41(H41), C44(H44), C45(H45), C47(H47), C48(H48), C51(H51), C52(H52), C54(H54),
  C55(H55), C58(H58), C59(H59), C61(H61), C62(H62)
3.b Idealised Me refined as rotating group:
 C7(H7A,H7B,H7C), C14(H14A,H14B,H14C), C21(H21A,H21B,H21C), C28(H28A,H28B,
 H28C), C35(H35A,H35B,H35C), C42(H42A,H42B,H42C), C49(H49A,H49B,H49C), C56(H56A,
 H56B,H56C), C63(H63A,H63B,H63C)
;
_olex2_submission_special_instructions 'No special instructions were received'
_oxdiff_exptl_absorpt_empirical_details
;
Empirical correction (ABSPACK) includes:
- Absorption correction using spherical harmonics
- Frame scaling
;
_oxdiff_exptl_absorpt_empirical_full_max 4.095
_oxdiff_exptl_absorpt_empirical_full_min 0.748

loop_
_space_group_symop_operation_xyz
'x, y, z'
'-x, y, -z+1/2'
'x+1/2, y+1/2, z'
'-x+1/2, y+1/2, -z+1/2'
'-x, -y, -z'
'x, -y, z-1/2'
'-x+1/2, -y+1/2, -z'
'x+1/2, -y+1/2, z-1/2'

loop_
_atom_site_label
_atom_site_type_symbol
_atom_site_fract_x
_atom_site_fract_y
_atom_site_fract_z
_atom_site_U_iso_or_equiv
_atom_site_adp_type
_atom_site_occupancy
_atom_site_site_symmetry_order
_atom_site_calc_flag
_atom_site_refinement_flags_posn
_atom_site_refinement_flags_adp
_atom_site_refinement_flags_occupancy
_atom_site_disorder_assembly
_atom_site_disorder_group
Zn1 Zn 0.37852(2) 0.29519(2) 0.45565(2) 0.02769(4) Uani 1 1 d . . . . .
Zn2 Zn 0.37889(2) 0.90415(2) 0.48247(2) 0.02919(4) Uani 1 1 d . . . . .
P1 P 0.42359(2) 0.07354(4) 0.43148(2) 0.03638(9) Uani 1 1 d . . . . .
P2 P 0.39028(2) 0.14275(4) 0.56873(2) 0.03499(8) Uani 1 1 d . . . . .
P3 P 0.36307(2) 0.59912(3) 0.46109(2) 0.03072(8) Uani 1 1 d . . . . .
P4 P 0.32993(2) 1.08580(4) 0.41312(2) 0.03826(9) Uani 1 1 d . . . . .
O1 O 0.40644(3) 0.19958(11) 0.42499(5) 0.0470(3) Uani 1 1 d . . . . .
O2 O 0.37976(2) 0.48801(9) 0.44220(4) 0.0350(2) Uani 1 1 d . . . . .
O3 O 0.34277(2) 0.22263(10) 0.42318(5) 0.0426(3) Uani 1 1 d . . . . .
O4 O 0.38647(3) 0.26287(12) 0.53216(5) 0.0501(3) Uani 1 1 d . . . . .
O5 O 0.37814(2) 0.71089(9) 0.49387(4) 0.0355(2) Uani 1 1 d . . . . .
O6 O 0.37892(3) 1.00967(11) 0.54722(5) 0.0457(3) Uani 1 1 d . . . . .
O7 O 0.34740(3) 0.96599(11) 0.43113(5) 0.0536(3) Uani 1 1 d . . . . .
O8 O 0.41189(3) 0.94950(12) 0.45308(6) 0.0540(3) Uani 1 1 d . . . . .
O9 O 0.43020(2) 0.04758(11) 0.37278(4) 0.0395(2) Uani 1 1 d . . . . .
O10 O 0.45232(3) 0.09548(11) 0.46969(5) 0.0449(3) Uani 1 1 d . . . . .
O11 O 0.42262(2) 0.13507(11) 0.59061(5) 0.0416(2) Uani 1 1 d . . . . .
O12 O 0.37577(2) 0.16963(11) 0.61918(4) 0.0413(2) Uani 1 1 d . . . . .
O13 O 0.34516(3) 0.67488(11) 0.41205(5) 0.0508(3) Uani 1 1 d . . . . .
O14 O 0.34285(2) 0.52206(10) 0.49343(5) 0.0435(3) Uani 1 1 d . . . . .
O15 O 0.30298(3) 1.07195(12) 0.43926(6) 0.0512(3) Uani 1 1 d . . . . .
O16 O 0.31704(3) 1.07087(13) 0.35094(5) 0.0518(3) Uani 1 1 d . . . . .
O17 O 0.49207(3) -0.38294(13) 0.31732(6) 0.0605(4) Uani 1 1 d . . . . .
O18 O 0.53322(3) 0.47742(17) 0.45182(7) 0.0726(4) Uani 1 1 d . . . . .
O19 O 0.46509(3) -0.29261(13) 0.72182(6) 0.0618(4) Uani 1 1 d . . . . .
O20 O 0.39906(4) 0.57703(16) 0.77131(6) 0.0718(5) Uani 1 1 d . . . . .
O21 O 0.26630(4) 0.53478(19) 0.23690(6) 0.0809(5) Uani 1 1 d . . . . .
O22 O 0.27108(4) 0.68326(18) 0.62849(7) 0.0767(5) Uani 1 1 d . . . . .
O23 O 0.21899(4) 1.45019(18) 0.42954(9) 0.0902(6) Uani 1 1 d . . . . .
C1 C 0.44663(3) -0.06264(15) 0.36122(6) 0.0363(3) Uani 1 1 d . . . . .
C2 C 0.47448(3) -0.04481(16) 0.36320(6) 0.0399(3) Uani 1 1 d . . . . .
H2 H 0.482871 0.039656 0.374618 0.048 Uiso 1 1 calc R U . . .
C3 C 0.49060(4) -0.15019(17) 0.34852(7) 0.0431(4) Uani 1 1 d . . . . .
H3 H 0.509992 -0.138033 0.349799 0.052 Uiso 1 1 calc R U . . .
C4 C 0.47820(4) -0.27278(16) 0.33204(7) 0.0435(4) Uani 1 1 d . . . . .
C5 C 0.44990(4) -0.28835(19) 0.32971(10) 0.0600(5) Uani 1 1 d . . . . .
H5 H 0.441319 -0.372123 0.317880 0.072 Uiso 1 1 calc R U . . .
C6 C 0.43397(4) -0.18381(19) 0.34433(9) 0.0547(5) Uani 1 1 d . . . . .
H6 H 0.414544 -0.195147 0.342796 0.066 Uiso 1 1 calc R U . . .
C7 C 0.52134(5) -0.3732(2) 0.32084(11) 0.0710(6) Uani 1 1 d . . . . .
H7A H 0.525722 -0.299121 0.297641 0.107 Uiso 1 1 calc R U . . .
H7B H 0.528559 -0.458774 0.308984 0.107 Uiso 1 1 calc R U . . .
H7C H 0.529938 -0.354845 0.358305 0.107 Uiso 1 1 calc R U . . .
C8 C 0.47203(3) 0.19660(16) 0.46472(6) 0.0385(3) Uani 1 1 d . . . . .
C9 C 0.46795(4) 0.29737(17) 0.42613(7) 0.0445(4) Uani 1 1 d . . . . .
H9 H 0.450909 0.303347 0.401532 0.053 Uiso 1 1 calc R U . . .
C10 C 0.48908(4) 0.38981(19) 0.42378(8) 0.0492(4) Uani 1 1 d . . . . .
H10 H 0.486425 0.459767 0.397388 0.059 Uiso 1 1 calc R U . . .
C11 C 0.51390(4) 0.3817(2) 0.45921(8) 0.0505(4) Uani 1 1 d . . . . .
C12 C 0.51787(4) 0.2808(2) 0.49773(9) 0.0599(5) Uani 1 1 d . . . . .
H12 H 0.534936 0.274666 0.522258 0.072 Uiso 1 1 calc R U . . .
C13 C 0.49666(4) 0.18796(19) 0.50040(8) 0.0540(4) Uani 1 1 d . . . . .
H13 H 0.499213 0.118408 0.526966 0.065 Uiso 1 1 calc R U . . .
C14 C 0.55979(5) 0.4706(3) 0.48467(13) 0.0921(9) Uani 1 1 d . . . . .
H14A H 0.571304 0.545707 0.475563 0.138 Uiso 1 1 calc R U . . .
H14B H 0.568634 0.384081 0.478434 0.138 Uiso 1 1 calc R U . . .
H14C H 0.557839 0.477211 0.522739 0.138 Uiso 1 1 calc R U . . .
C15 C 0.43363(3) 0.02782(16) 0.62523(6) 0.0379(3) Uani 1 1 d . . . . .
C16 C 0.43587(4) 0.04236(17) 0.68008(7) 0.0433(4) Uani 1 1 d . . . . .
H16 H 0.429884 0.123802 0.694761 0.052 Uiso 1 1 calc R U . . .
C17 C 0.44688(4) -0.06209(18) 0.71398(7) 0.0452(4) Uani 1 1 d . . . . .
H17 H 0.448728 -0.051922 0.752016 0.054 Uiso 1 1 calc R U . . .
C18 C 0.45519(4) -0.18106(17) 0.69242(7) 0.0442(4) Uani 1 1 d . . . . .
C19 C 0.45368(5) -0.19254(19) 0.63690(8) 0.0555(5) Uani 1 1 d . . . . .
H19 H 0.460034 -0.272943 0.622067 0.067 Uiso 1 1 calc R U . . .
C20 C 0.44299(4) -0.08770(19) 0.60315(7) 0.0512(4) Uani 1 1 d . . . . .
H20 H 0.442091 -0.095129 0.565210 0.061 Uiso 1 1 calc R U . . .
C21 C 0.46639(6) -0.2870(2) 0.77895(9) 0.0692(6) Uani 1 1 d . . . . .
H21A H 0.447773 -0.270019 0.787085 0.104 Uiso 1 1 calc R U . . .
H21B H 0.478891 -0.213490 0.793958 0.104 Uiso 1 1 calc R U . . .
H21C H 0.473397 -0.373520 0.795037 0.104 Uiso 1 1 calc R U . . .
C22 C 0.38190(3) 0.27671(15) 0.65608(6) 0.0356(3) Uani 1 1 d . . . . .
C23 C 0.40016(4) 0.38031(17) 0.65057(7) 0.0441(4) Uani 1 1 d . . . . .
H23 H 0.409090 0.383886 0.619858 0.053 Uiso 1 1 calc R U . . .
C24 C 0.40537(4) 0.47903(18) 0.69012(7) 0.0488(4) Uani 1 1 d . . . . .
H24 H 0.418151 0.549892 0.686720 0.059 Uiso 1 1 calc R U . . .
C25 C 0.39215(4) 0.47559(18) 0.73467(7) 0.0476(4) Uani 1 1 d . . . . .
C26 C 0.37372(5) 0.3720(2) 0.73937(8) 0.0582(5) Uani 1 1 d . . . . .
H26 H 0.364476 0.368907 0.769677 0.070 Uiso 1 1 calc R U . . .
C27 C 0.36866(4) 0.27256(19) 0.69993(7) 0.0496(4) Uani 1 1 d . . . . .
H27 H 0.355978 0.201257 0.703291 0.060 Uiso 1 1 calc R U . . .
C28 C 0.38561(7) 0.5784(3) 0.81708(10) 0.0910(9) Uani 1 1 d . . . . .
H28A H 0.365439 0.580919 0.805158 0.136 Uiso 1 1 calc R U . . .
H28B H 0.391470 0.658842 0.839041 0.136 Uiso 1 1 calc R U . . .
H28C H 0.390636 0.496459 0.838635 0.136 Uiso 1 1 calc R U . . .
C29 C 0.32609(3) 0.62586(15) 0.36862(6) 0.0386(3) Uani 1 1 d . . . . .
C30 C 0.32133(4) 0.71008(17) 0.32391(7) 0.0460(4) Uani 1 1 d . . . . .
H30 H 0.331584 0.791847 0.323328 0.055 Uiso 1 1 calc R U . . .
C31 C 0.30160(4) 0.6742(2) 0.28029(8) 0.0535(4) Uani 1 1 d . . . . .
H31 H 0.298485 0.730583 0.249188 0.064 Uiso 1 1 calc R U . . .
C32 C 0.28630(4) 0.5567(2) 0.28144(7) 0.0514(4) Uani 1 1 d . . . . .
C33 C 0.29145(4) 0.47192(19) 0.32597(8) 0.0521(4) Uani 1 1 d . . . . .
H33 H 0.281269 0.389941 0.326554 0.062 Uiso 1 1 calc R U . . .
C34 C 0.31163(4) 0.50730(17) 0.36989(7) 0.0477(4) Uani 1 1 d . . . . .
H34 H 0.315327 0.449504 0.400532 0.057 Uiso 1 1 calc R U . . .
C35 C 0.24739(6) 0.4275(3) 0.23941(11) 0.0821(7) Uani 1 1 d . . . . .
H35A H 0.232863 0.429771 0.207274 0.123 Uiso 1 1 calc R U . . .
H35B H 0.238921 0.437647 0.271820 0.123 Uiso 1 1 calc R U . . .
H35C H 0.257274 0.340664 0.240864 0.123 Uiso 1 1 calc R U . . .
C36 C 0.32576(3) 0.57617(15) 0.52759(7) 0.0405(3) Uani 1 1 d . . . . .
C37 C 0.32533(4) 0.50790(19) 0.57535(8) 0.0510(4) Uani 1 1 d . . . . .
H37 H 0.337639 0.434075 0.585438 0.061 Uiso 1 1 calc R U . . .
C38 C 0.30697(4) 0.5473(2) 0.60835(8) 0.0557(5) Uani 1 1 d . . . . .
H38 H 0.306661 0.501212 0.641436 0.067 Uiso 1 1 calc R U . . .
C39 C 0.28904(4) 0.6538(2) 0.59319(8) 0.0536(4) Uani 1 1 d . . . . .
C40 C 0.29002(5) 0.7243(2) 0.54660(9) 0.0605(5) Uani 1 1 d . . . . .
H40 H 0.277994 0.799426 0.537017 0.073 Uiso 1 1 calc R U . . .
C41 C 0.30883(4) 0.68518(19) 0.51305(8) 0.0526(4) Uani 1 1 d . . . . .
H41 H 0.309775 0.733699 0.480751 0.063 Uiso 1 1 calc R U . . .
C42 C 0.24814(7) 0.7668(4) 0.60955(14) 0.1141(13) Uani 1 1 d . . . . .
H42A H 0.237575 0.728152 0.576349 0.171 Uiso 1 1 calc R U . . .
H42B H 0.254671 0.857774 0.602054 0.171 Uiso 1 1 calc R U . . .
H42C H 0.236179 0.772862 0.637039 0.171 Uiso 1 1 calc R U . . .
C43 C 0.28204(4) 1.17257(17) 0.43307(7) 0.0441(4) Uani 1 1 d . . . . .
C44 C 0.25834(4) 1.1528(2) 0.39640(9) 0.0568(5) Uani 1 1 d . . . . .
H44 H 0.256629 1.075907 0.373263 0.068 Uiso 1 1 calc R U . . .
C45 C 0.23674(4) 1.2457(2) 0.39308(10) 0.0631(5) Uani 1 1 d . . . . .
H45 H 0.220266 1.233491 0.367354 0.076 Uiso 1 1 calc R U . . .
C46 C 0.23940(4) 1.3561(2) 0.42747(10) 0.0592(5) Uani 1 1 d . . . . .
C47 C 0.26373(4) 1.3762(2) 0.46359(9) 0.0570(5) Uani 1 1 d . . . . .
H47 H 0.265670 1.453645 0.486423 0.068 Uiso 1 1 calc R U . . .
C48 C 0.28522(4) 1.28431(18) 0.46666(8) 0.0498(4) Uani 1 1 d . . . . .
H48 H 0.301968 1.297720 0.491529 0.060 Uiso 1 1 calc R U . . .
C49 C 0.19193(6) 1.4235(4) 0.39952(19) 0.1256(14) Uani 1 1 d . . . . .
H49A H 0.192763 1.422845 0.360835 0.188 Uiso 1 1 calc R U . . .
H49B H 0.179043 1.494289 0.407059 0.188 Uiso 1 1 calc R U . . .
H49C H 0.185453 1.334918 0.410078 0.188 Uiso 1 1 calc R U . . .
O25 O 0.37825(5) 1.1454(3) 0.18360(10) 0.0861(9) Uani 0.748(4) 1 d . . P A 1
C50 C 0.33375(13) 1.0935(8) 0.3088(3) 0.0431(13) Uani 0.748(4) 1 d . . P A 1
C51 C 0.32126(8) 1.1625(3) 0.26266(13) 0.0582(8) Uani 0.748(4) 1 d . . P A 1
H51 H 0.302986 1.197446 0.260600 0.070 Uiso 0.748(4) 1 calc R U P A 1
C52 C 0.33539(11) 1.1808(7) 0.2194(3) 0.0603(12) Uani 0.748(4) 1 d . . P A 1
H52 H 0.326685 1.226391 0.187692 0.072 Uiso 0.748(4) 1 calc R U P A 1
C53 C 0.36218(8) 1.1320(4) 0.22320(14) 0.0606(8) Uani 0.748(4) 1 d . . P A 1
C54 C 0.37424(8) 1.0641(4) 0.26949(13) 0.0646(8) Uani 0.748(4) 1 d . . P A 1
H54 H 0.392578 1.029687 0.271867 0.078 Uiso 0.748(4) 1 calc R U P A 1
C55 C 0.36036(10) 1.0449(5) 0.31229(19) 0.0528(9) Uani 0.748(4) 1 d . . P A 1
H55 H 0.369102 0.998712 0.343836 0.063 Uiso 0.748(4) 1 calc R U P A 1
C56 C 0.36909(18) 1.2128(8) 0.1433(3) 0.114(3) Uani 0.748(4) 1 d . . P A 1
H56A H 0.383321 1.220593 0.120292 0.171 Uiso 0.748(4) 1 calc R U P A 1
H56B H 0.364038 1.303544 0.154290 0.171 Uiso 0.748(4) 1 calc R U P A 1
H56C H 0.352614 1.167927 0.123111 0.171 Uiso 0.748(4) 1 calc R U P A 1
O24 O 0.34945(18) 1.2100(11) 0.1686(3) 0.109(4) Uani 0.252(4) 1 d . . P A 2
C57 C 0.3254(4) 1.101(3) 0.3083(12) 0.049(4) Uani 0.252(4) 1 d . . P A 2
C58 C 0.3067(3) 1.1530(13) 0.2699(4) 0.072(3) Uani 0.252(4) 1 d . . P A 2
H58 H 0.287942 1.166543 0.273993 0.087 Uiso 0.252(4) 1 calc R U P A 2
C59 C 0.3165(3) 1.1873(15) 0.2226(4) 0.095(5) Uani 0.252(4) 1 d . . P A 2
H59 H 0.304086 1.226502 0.193398 0.114 Uiso 0.252(4) 1 calc R U P A 2
C60 C 0.3444(3) 1.165(3) 0.2174(9) 0.066(4) Uani 0.252(4) 1 d . . P A 2
C61 C 0.36163(19) 1.1084(10) 0.2570(4) 0.057(2) Uani 0.252(4) 1 d . . P A 2
H61 H 0.380464 1.092963 0.253673 0.069 Uiso 0.252(4) 1 calc R U P A 2
C62 C 0.3517(3) 1.0703(16) 0.3051(6) 0.058(3) Uani 0.252(4) 1 d . . P A 2
H62 H 0.363339 1.025101 0.333801 0.069 Uiso 0.252(4) 1 calc R U P A 2
C63 C 0.3702(3) 1.2301(17) 0.1353(5) 0.051(3) Uani 0.252(4) 1 d . . P A 2
H63A H 0.373187 1.327584 0.130960 0.077 Uiso 0.252(4) 1 calc R U P A 2
H63B H 0.363954 1.189012 0.099762 0.077 Uiso 0.252(4) 1 calc R U P A 2
H63C H 0.387634 1.187523 0.152333 0.077 Uiso 0.252(4) 1 calc R U P A 2

loop_
_atom_site_aniso_label
_atom_site_aniso_U_11
_atom_site_aniso_U_22
_atom_site_aniso_U_33
_atom_site_aniso_U_23
_atom_site_aniso_U_13
_atom_site_aniso_U_12
Zn1 0.03192(8) 0.01689(7) 0.03468(8) 0.00077(5) 0.00686(6) 0.00103(5)
Zn2 0.03497(9) 0.01666(7) 0.03603(8) -0.00040(5) 0.00629(6) -0.00024(6)
P1 0.0374(2) 0.02742(17) 0.0481(2) 0.00230(15) 0.01812(17) 0.00323(15)
P2 0.0483(2) 0.02653(17) 0.02945(16) -0.00204(13) 0.00463(15) 0.00126(15)
P3 0.03422(19) 0.01465(14) 0.04227(18) 0.00082(12) 0.00370(14) 0.00021(12)
P4 0.0376(2) 0.02177(16) 0.0506(2) -0.00108(14) -0.00603(17) 0.00168(14)
O1 0.0464(7) 0.0336(6) 0.0670(8) 0.0029(5) 0.0268(6) 0.0090(5)
O2 0.0435(6) 0.0170(4) 0.0463(5) 0.0013(4) 0.0133(5) -0.0001(4)
O3 0.0355(6) 0.0248(5) 0.0637(7) -0.0021(5) -0.0022(5) 0.0001(4)
O4 0.0794(9) 0.0321(5) 0.0359(5) 0.0028(4) 0.0017(6) 0.0028(6)
O5 0.0413(6) 0.0171(4) 0.0455(5) 0.0003(4) 0.0001(4) -0.0016(4)
O6 0.0633(8) 0.0332(5) 0.0402(6) -0.0085(4) 0.0079(5) -0.0041(5)
O7 0.0597(8) 0.0270(5) 0.0651(8) -0.0015(5) -0.0151(6) 0.0091(5)
O8 0.0541(8) 0.0345(6) 0.0816(9) 0.0086(6) 0.0353(7) 0.0005(5)
O9 0.0427(6) 0.0338(5) 0.0433(6) 0.0000(4) 0.0108(5) 0.0096(5)
O10 0.0525(7) 0.0385(6) 0.0430(6) 0.0066(5) 0.0061(5) -0.0019(5)
O11 0.0456(7) 0.0358(5) 0.0444(6) 0.0039(5) 0.0107(5) 0.0005(5)
O12 0.0475(7) 0.0361(6) 0.0417(6) -0.0091(4) 0.0120(5) -0.0051(5)
O13 0.0614(8) 0.0218(5) 0.0591(7) 0.0035(5) -0.0179(6) -0.0002(5)
O14 0.0420(6) 0.0249(5) 0.0681(7) -0.0036(5) 0.0222(6) -0.0027(4)
O15 0.0477(7) 0.0319(5) 0.0730(8) 0.0082(5) 0.0080(6) -0.0022(5)
O16 0.0464(7) 0.0480(7) 0.0544(7) -0.0053(6) -0.0105(6) 0.0011(6)
O17 0.0596(9) 0.0393(6) 0.0867(10) -0.0166(7) 0.0245(8) 0.0063(6)
O18 0.0444(8) 0.0777(10) 0.0944(11) -0.0146(9) 0.0078(8) -0.0198(7)
O19 0.0804(10) 0.0455(7) 0.0557(7) 0.0029(6) 0.0007(7) 0.0220(7)
O20 0.0999(13) 0.0646(9) 0.0561(8) -0.0299(7) 0.0283(8) -0.0177(8)
O21 0.0835(12) 0.0901(12) 0.0575(8) 0.0062(8) -0.0207(8) -0.0251(10)
O22 0.0750(11) 0.0867(12) 0.0771(10) -0.0004(9) 0.0377(9) 0.0171(9)
O23 0.0545(10) 0.0639(10) 0.1533(19) -0.0011(11) 0.0205(11) 0.0144(8)
C1 0.0409(8) 0.0324(7) 0.0368(7) -0.0014(5) 0.0100(6) 0.0062(6)
C2 0.0424(9) 0.0323(7) 0.0471(8) -0.0055(6) 0.0131(7) -0.0024(6)
C3 0.0379(8) 0.0397(8) 0.0541(9) -0.0069(7) 0.0151(7) 0.0009(7)
C4 0.0476(9) 0.0341(7) 0.0508(9) -0.0069(6) 0.0142(7) 0.0036(7)
C5 0.0513(11) 0.0394(9) 0.0907(15) -0.0234(9) 0.0159(10) -0.0072(8)
C6 0.0379(9) 0.0475(10) 0.0798(13) -0.0166(9) 0.0132(9) -0.0043(7)
C7 0.0604(13) 0.0569(12) 0.1012(17) -0.0148(12) 0.0291(13) 0.0161(10)
C8 0.0416(8) 0.0347(7) 0.0388(7) -0.0040(6) 0.0057(6) 0.0027(6)
C9 0.0386(9) 0.0445(9) 0.0480(8) 0.0054(7) 0.0004(7) -0.0025(7)
C10 0.0439(10) 0.0477(9) 0.0551(10) 0.0022(8) 0.0060(8) -0.0054(7)
C11 0.0380(9) 0.0515(10) 0.0620(10) -0.0181(8) 0.0082(8) -0.0031(7)
C12 0.0442(10) 0.0633(12) 0.0649(12) -0.0145(10) -0.0113(9) 0.0050(9)
C13 0.0613(12) 0.0475(10) 0.0472(9) -0.0013(7) -0.0074(8) 0.0094(9)
C14 0.0411(12) 0.115(2) 0.117(2) -0.0413(19) 0.0047(13) -0.0174(13)
C15 0.0366(8) 0.0359(7) 0.0412(7) 0.0003(6) 0.0062(6) 0.0030(6)
C16 0.0484(9) 0.0372(8) 0.0433(8) -0.0064(6) 0.0055(7) 0.0080(7)
C17 0.0508(10) 0.0455(9) 0.0379(7) -0.0028(6) 0.0039(7) 0.0091(7)
C18 0.0436(9) 0.0394(8) 0.0476(8) -0.0008(7) 0.0023(7) 0.0099(7)
C19 0.0698(13) 0.0463(10) 0.0499(9) -0.0090(8) 0.0084(9) 0.0215(9)
C20 0.0602(12) 0.0538(10) 0.0402(8) -0.0054(7) 0.0104(8) 0.0150(9)
C21 0.0867(17) 0.0599(13) 0.0570(11) 0.0129(10) 0.0010(11) 0.0149(11)
C22 0.0407(8) 0.0321(7) 0.0341(7) -0.0038(5) 0.0065(6) 0.0036(6)
C23 0.0547(10) 0.0396(8) 0.0421(8) -0.0074(6) 0.0198(7) -0.0050(7)
C24 0.0602(11) 0.0393(8) 0.0503(9) -0.0100(7) 0.0188(8) -0.0092(8)
C25 0.0587(11) 0.0454(9) 0.0400(8) -0.0107(7) 0.0123(7) 0.0011(8)
C26 0.0727(14) 0.0632(12) 0.0456(9) -0.0130(8) 0.0297(9) -0.0115(10)
C27 0.0572(11) 0.0499(10) 0.0460(9) -0.0065(7) 0.0206(8) -0.0112(8)
C28 0.138(3) 0.0855(18) 0.0586(13) -0.0348(12) 0.0435(16) -0.0103(17)
C29 0.0386(8) 0.0273(6) 0.0467(8) -0.0019(6) -0.0018(6) 0.0056(6)
C30 0.0468(10) 0.0368(8) 0.0532(9) 0.0052(7) 0.0051(8) -0.0005(7)
C31 0.0576(11) 0.0552(11) 0.0460(9) 0.0089(8) 0.0045(8) 0.0016(9)
C32 0.0501(10) 0.0555(10) 0.0456(9) -0.0032(8) -0.0004(8) -0.0008(8)
C33 0.0534(11) 0.0406(9) 0.0581(10) -0.0021(8) -0.0020(8) -0.0077(8)
C34 0.0556(11) 0.0315(8) 0.0515(9) 0.0051(7) -0.0037(8) -0.0013(7)
C35 0.0717(17) 0.0888(18) 0.0750(15) -0.0026(13) -0.0183(12) -0.0206(14)
C36 0.0348(8) 0.0310(7) 0.0569(9) -0.0078(6) 0.0110(7) -0.0025(6)
C37 0.0462(10) 0.0433(9) 0.0642(11) 0.0052(8) 0.0113(8) 0.0038(8)
C38 0.0563(12) 0.0563(11) 0.0560(10) 0.0047(9) 0.0136(9) 0.0008(9)
C39 0.0498(11) 0.0528(10) 0.0610(11) -0.0066(9) 0.0180(9) 0.0008(8)
C40 0.0592(12) 0.0514(11) 0.0742(13) 0.0034(9) 0.0211(10) 0.0192(9)
C41 0.0547(11) 0.0429(9) 0.0629(11) 0.0053(8) 0.0179(9) 0.0120(8)
C42 0.110(2) 0.120(2) 0.134(3) 0.047(2) 0.082(2) 0.065(2)
C43 0.0396(9) 0.0346(8) 0.0579(10) 0.0036(7) 0.0078(7) -0.0045(6)
C44 0.0516(11) 0.0488(10) 0.0671(12) -0.0100(9) 0.0017(9) -0.0078(9)
C45 0.0453(11) 0.0600(12) 0.0797(14) 0.0012(11) -0.0013(10) -0.0035(9)
C46 0.0474(11) 0.0458(10) 0.0862(14) 0.0062(10) 0.0164(10) 0.0009(8)
C47 0.0528(11) 0.0432(9) 0.0777(13) -0.0094(9) 0.0187(10) -0.0068(8)
C48 0.0452(10) 0.0437(9) 0.0597(10) -0.0043(8) 0.0069(8) -0.0108(7)
C49 0.0551(17) 0.106(3) 0.207(4) 0.008(3) -0.003(2) 0.0251(16)
O25 0.0798(17) 0.122(2) 0.0601(13) 0.0115(14) 0.0230(12) 0.0428(15)
C50 0.045(4) 0.0369(17) 0.0419(15) -0.0004(11) -0.009(3) 0.008(3)
C51 0.0504(18) 0.0670(18) 0.0540(17) 0.0055(13) -0.0004(14) 0.0216(16)
C52 0.053(4) 0.076(2) 0.0493(17) 0.0094(14) 0.001(3) 0.026(3)
C53 0.061(2) 0.0697(19) 0.0494(16) -0.0030(14) 0.0047(15) 0.0180(15)
C54 0.0544(18) 0.078(2) 0.0580(16) 0.0027(14) 0.0003(14) 0.0235(16)
C55 0.045(3) 0.057(2) 0.051(2) 0.0023(15) -0.0064(17) 0.0137(17)
C56 0.147(6) 0.100(5) 0.119(5) -0.036(4) 0.088(5) -0.033(4)
O24 0.088(6) 0.179(10) 0.064(4) 0.029(5) 0.026(4) 0.028(6)
C57 0.037(9) 0.037(5) 0.066(7) -0.015(4) -0.011(7) 0.011(6)
C58 0.055(6) 0.103(8) 0.058(5) 0.019(5) 0.007(5) 0.025(6)
C59 0.066(7) 0.159(13) 0.060(6) 0.046(7) 0.008(5) 0.039(8)
C60 0.035(8) 0.100(12) 0.063(6) 0.017(7) 0.006(6) 0.020(7)
C61 0.034(4) 0.063(5) 0.067(6) 0.010(4) -0.013(4) 0.004(4)
C62 0.037(8) 0.066(8) 0.060(6) 0.013(5) -0.023(6) 0.008(6)
C63 0.057(6) 0.058(6) 0.030(3) 0.006(4) -0.017(4) 0.004(5)

loop_
_atom_type_symbol
_atom_type_description
_atom_type_scat_dispersion_real
_atom_type_scat_dispersion_imag
_atom_type_scat_source
C C 0.0033 0.0016 'International Tables Vol C Tables 4.2.6.8 and 6.1.1.4'
H H 0.0000 0.0000 'International Tables Vol C Tables 4.2.6.8 and 6.1.1.4'
O O 0.0106 0.0060 'International Tables Vol C Tables 4.2.6.8 and 6.1.1.4'
P P 0.1023 0.0942 'International Tables Vol C Tables 4.2.6.8 and 6.1.1.4'
Zn Zn 0.2839 1.4301 'International Tables Vol C Tables 4.2.6.8 and 6.1.1.4'

loop_
_geom_angle_atom_site_label_1
_geom_angle_atom_site_label_2
_geom_angle_atom_site_label_3
_geom_angle
_geom_angle_site_symmetry_1
_geom_angle_site_symmetry_3
_geom_angle_publ_flag
O1 Zn1 O2 111.44(5) . . ?
O1 Zn1 O3 107.52(5) . . ?
O2 Zn1 O3 110.04(5) . . ?
O4 Zn1 O1 106.49(6) . . ?
O4 Zn1 O2 109.33(5) . . ?
O4 Zn1 O3 111.98(6) . . ?
O5 Zn2 O6 113.83(5) . . ?
O5 Zn2 O7 112.23(5) . . ?
O5 Zn2 O8 108.83(5) . . ?
O6 Zn2 O8 108.44(6) . . ?
O7 Zn2 O6 106.22(5) . . ?
O7 Zn2 O8 107.01(6) . . ?
O1 P1 O9 103.46(7) . . ?
O1 P1 O10 112.21(7) . . ?
O8 P1 O1 118.63(7) 1_545 . ?
O8 P1 O9 111.04(7) 1_545 . ?
O8 P1 O10 104.36(8) 1_545 . ?
O10 P1 O9 106.72(6) . . ?
O4 P2 O11 105.31(7) . . ?
O4 P2 O12 109.67(7) . . ?
O6 P2 O4 118.42(7) 1_545 . ?
O6 P2 O11 111.82(7) 1_545 . ?
O6 P2 O12 104.42(7) 1_545 . ?
O12 P2 O11 106.72(6) . . ?
O2 P3 O5 118.23(6) . . ?
O2 P3 O13 111.13(7) . . ?
O2 P3 O14 103.63(6) . . ?
O5 P3 O13 103.78(6) . . ?
O5 P3 O14 111.35(6) . . ?
O13 P3 O14 108.58(7) . . ?
O3 P4 O15 111.42(7) 1_565 . ?
O3 P4 O16 109.58(7) 1_565 . ?
O7 P4 O3 117.75(7) . 1_565 ?
O7 P4 O15 106.41(8) . . ?
O7 P4 O16 109.73(7) . . ?
O15 P4 O16 100.56(8) . . ?
P1 O1 Zn1 141.94(8) . . ?
P3 O2 Zn1 129.14(6) . . ?
P4 O3 Zn1 136.84(7) 1_545 . ?
P2 O4 Zn1 136.98(7) . . ?
P3 O5 Zn2 131.86(7) . . ?
P2 O6 Zn2 136.62(8) 1_565 . ?
P4 O7 Zn2 143.86(8) . . ?
P1 O8 Zn2 136.41(8) 1_565 . ?
C1 O9 P1 122.03(10) . . ?
C8 O10 P1 126.57(10) . . ?
C15 O11 P2 120.06(10) . . ?
C22 O12 P2 125.68(10) . . ?
C29 O13 P3 131.05(10) . . ?
C36 O14 P3 128.61(10) . . ?
C43 O15 P4 122.30(11) . . ?
C50 O16 P4 121.5(3) . . ?
C57 O16 P4 133.7(11) . . ?
C4 O17 C7 118.09(15) . . ?
C11 O18 C14 118.2(2) . . ?
C18 O19 C21 117.62(15) . . ?
C25 O20 C28 117.36(18) . . ?
C32 O21 C35 117.49(18) . . ?
C39 O22 C42 117.55(19) . . ?
C46 O23 C49 117.9(2) . . ?
C2 C1 O9 119.51(14) . . ?
C2 C1 C6 121.00(15) . . ?
C6 C1 O9 119.33(15) . . ?
C1 C2 H2 120.0 . . ?
C1 C2 C3 120.04(15) . . ?
C3 C2 H2 120.0 . . ?
C2 C3 H3 120.2 . . ?
C4 C3 C2 119.52(16) . . ?
C4 C3 H3 120.2 . . ?
O17 C4 C3 124.32(16) . . ?
O17 C4 C5 116.11(15) . . ?
C5 C4 C3 119.57(15) . . ?
C4 C5 H5 119.6 . . ?
C6 C5 C4 120.79(17) . . ?
C6 C5 H5 119.6 . . ?
C1 C6 C5 119.07(17) . . ?
C1 C6 H6 120.5 . . ?
C5 C6 H6 120.5 . . ?
O17 C7 H7A 109.5 . . ?
O17 C7 H7B 109.5 . . ?
O17 C7 H7C 109.5 . . ?
H7A C7 H7B 109.5 . . ?
H7A C7 H7C 109.5 . . ?
H7B C7 H7C 109.5 . . ?
C9 C8 O10 123.65(15) . . ?
C13 C8 O10 115.75(15) . . ?
C13 C8 C9 120.58(17) . . ?
C8 C9 H9 120.5 . . ?
C8 C9 C10 118.97(16) . . ?
C10 C9 H9 120.5 . . ?
C9 C10 H10 119.5 . . ?
C11 C10 C9 120.90(18) . . ?
C11 C10 H10 119.5 . . ?
O18 C11 C10 115.01(19) . . ?
O18 C11 C12 125.07(18) . . ?
C12 C11 C10 119.91(18) . . ?
C11 C12 H12 120.3 . . ?
C11 C12 C13 119.40(18) . . ?
C13 C12 H12 120.3 . . ?
C8 C13 C12 120.23(18) . . ?
C8 C13 H13 119.9 . . ?
C12 C13 H13 119.9 . . ?
O18 C14 H14A 109.5 . . ?
O18 C14 H14B 109.5 . . ?
O18 C14 H14C 109.5 . . ?
H14A C14 H14B 109.5 . . ?
H14A C14 H14C 109.5 . . ?
H14B C14 H14C 109.5 . . ?
C16 C15 O11 119.77(14) . . ?
C16 C15 C20 121.07(15) . . ?
C20 C15 O11 119.10(14) . . ?
C15 C16 H16 120.1 . . ?
C15 C16 C17 119.77(15) . . ?
C17 C16 H16 120.1 . . ?
C16 C17 H17 120.1 . . ?
C18 C17 C16 119.90(15) . . ?
C18 C17 H17 120.1 . . ?
O19 C18 C17 124.83(16) . . ?
O19 C18 C19 115.53(15) . . ?
C17 C18 C19 119.64(16) . . ?
C18 C19 H19 119.8 . . ?
C20 C19 C18 120.36(16) . . ?
C20 C19 H19 119.8 . . ?
C15 C20 C19 119.14(16) . . ?
C15 C20 H20 120.4 . . ?
C19 C20 H20 120.4 . . ?
O19 C21 H21A 109.5 . . ?
O19 C21 H21B 109.5 . . ?
O19 C21 H21C 109.5 . . ?
H21A C21 H21B 109.5 . . ?
H21A C21 H21C 109.5 . . ?
H21B C21 H21C 109.5 . . ?
C23 C22 O12 124.01(13) . . ?
C27 C22 O12 115.62(14) . . ?
C27 C22 C23 120.37(15) . . ?
C22 C23 H23 120.3 . . ?
C22 C23 C24 119.44(15) . . ?
C24 C23 H23 120.3 . . ?
C23 C24 H24 119.7 . . ?
C23 C24 C25 120.64(16) . . ?
C25 C24 H24 119.7 . . ?
O20 C25 C24 115.63(17) . . ?
O20 C25 C26 125.09(16) . . ?
C26 C25 C24 119.28(16) . . ?
C25 C26 H26 120.0 . . ?
C25 C26 C27 120.05(16) . . ?
C27 C26 H26 120.0 . . ?
C22 C27 C26 120.22(17) . . ?
C22 C27 H27 119.9 . . ?
C26 C27 H27 119.9 . . ?
O20 C28 H28A 109.5 . . ?
O20 C28 H28B 109.5 . . ?
O20 C28 H28C 109.5 . . ?
H28A C28 H28B 109.5 . . ?
H28A C28 H28C 109.5 . . ?
H28B C28 H28C 109.5 . . ?
C30 C29 O13 115.13(14) . . ?
C34 C29 O13 123.77(15) . . ?
C34 C29 C30 121.00(16) . . ?
C29 C30 H30 120.3 . . ?
C31 C30 C29 119.33(16) . . ?
C31 C30 H30 120.3 . . ?
C30 C31 H31 119.8 . . ?
C30 C31 C32 120.45(17) . . ?
C32 C31 H31 119.8 . . ?
O21 C32 C31 115.31(18) . . ?
O21 C32 C33 124.80(18) . . ?
C31 C32 C33 119.88(17) . . ?
C32 C33 H33 120.1 . . ?
C32 C33 C34 119.73(17) . . ?
C34 C33 H33 120.1 . . ?
C29 C34 C33 119.57(16) . . ?
C29 C34 H34 120.2 . . ?
C33 C34 H34 120.2 . . ?
O21 C35 H35A 109.5 . . ?
O21 C35 H35B 109.5 . . ?
O21 C35 H35C 109.5 . . ?
H35A C35 H35B 109.5 . . ?
H35A C35 H35C 109.5 . . ?
H35B C35 H35C 109.5 . . ?
C37 C36 O14 116.55(15) . . ?
C41 C36 O14 122.14(16) . . ?
C41 C36 C37 121.15(16) . . ?
C36 C37 H37 120.2 . . ?
C38 C37 C36 119.66(17) . . ?
C38 C37 H37 120.2 . . ?
C37 C38 H38 120.1 . . ?
C37 C38 C39 119.78(19) . . ?
C39 C38 H38 120.1 . . ?
C38 C39 O22 115.21(18) . . ?
C40 C39 O22 124.17(19) . . ?
C40 C39 C38 120.61(18) . . ?
C39 C40 H40 120.1 . . ?
C39 C40 C41 119.79(18) . . ?
C41 C40 H40 120.1 . . ?
C36 C41 C40 118.93(18) . . ?
C36 C41 H41 120.5 . . ?
C40 C41 H41 120.5 . . ?
O22 C42 H42A 109.5 . . ?
O22 C42 H42B 109.5 . . ?
O22 C42 H42C 109.5 . . ?
H42A C42 H42B 109.5 . . ?
H42A C42 H42C 109.5 . . ?
H42B C42 H42C 109.5 . . ?
C44 C43 O15 119.24(16) . . ?
C44 C43 C48 121.37(18) . . ?
C48 C43 O15 119.25(16) . . ?
C43 C44 H44 120.2 . . ?
C43 C44 C45 119.64(19) . . ?
C45 C44 H44 120.2 . . ?
C44 C45 H45 120.2 . . ?
C46 C45 C44 119.5(2) . . ?
C46 C45 H45 120.2 . . ?
O23 C46 C45 124.5(2) . . ?
O23 C46 C47 115.4(2) . . ?
C47 C46 C45 120.14(19) . . ?
C46 C47 H47 119.8 . . ?
C48 C47 C46 120.30(19) . . ?
C48 C47 H47 119.8 . . ?
C43 C48 H48 120.5 . . ?
C47 C48 C43 119.00(18) . . ?
C47 C48 H48 120.5 . . ?
O23 C49 H49A 109.5 . . ?
O23 C49 H49B 109.5 . . ?
O23 C49 H49C 109.5 . . ?
H49A C49 H49B 109.5 . . ?
H49A C49 H49C 109.5 . . ?
H49B C49 H49C 109.5 . . ?
C56 O25 C53 118.4(4) . . ?
C51 C50 O16 117.3(4) . . ?
C55 C50 O16 122.7(6) . . ?
C55 C50 C51 119.9(5) . . ?
C50 C51 H51 119.8 . . ?
C50 C51 C52 120.5(4) . . ?
C52 C51 H51 119.8 . . ?
C51 C52 H52 120.3 . . ?
C53 C52 C51 119.4(5) . . ?
C53 C52 H52 120.3 . . ?
O25 C53 C52 124.6(4) . . ?
O25 C53 C54 116.2(3) . . ?
C52 C53 C54 119.2(4) . . ?
C53 C54 H54 119.1 . . ?
C55 C54 C53 121.8(3) . . ?
C55 C54 H54 119.1 . . ?
C50 C55 C54 119.2(4) . . ?
C50 C55 H55 120.4 . . ?
C54 C55 H55 120.4 . . ?
O25 C56 H56A 109.5 . . ?
O25 C56 H56B 109.5 . . ?
O25 C56 H56C 109.5 . . ?
H56A C56 H56B 109.5 . . ?
H56A C56 H56C 109.5 . . ?
H56B C56 H56C 109.5 . . ?
C60 O24 C63 145.4(9) . . ?
O16 C57 C58 115.7(15) . . ?
O16 C57 C62 117(2) . . ?
C58 C57 C62 127(3) . . ?
C57 C58 H58 122.5 . . ?
C57 C58 C59 115.1(15) . . ?
C59 C58 H58 122.5 . . ?
C58 C59 H59 119.4 . . ?
C58 C59 C60 121.2(14) . . ?
C60 C59 H59 119.4 . . ?
O24 C60 C59 111.1(14) . . ?
C61 C60 O24 128.8(13) . . ?
C61 C60 C59 120.1(18) . . ?
C60 C61 H61 120.5 . . ?
C60 C61 C62 119.1(12) . . ?
C62 C61 H61 120.5 . . ?
C57 C62 C61 117.6(17) . . ?
C57 C62 H62 121.2 . . ?
C61 C62 H62 121.2 . . ?
O24 C63 H63A 109.5 . . ?
O24 C63 H63B 109.5 . . ?
O24 C63 H63C 109.5 . . ?
H63A C63 H63B 109.5 . . ?
H63A C63 H63C 109.5 . . ?
H63B C63 H63C 109.5 . . ?

loop_
_geom_bond_atom_site_label_1
_geom_bond_atom_site_label_2
_geom_bond_distance
_geom_bond_site_symmetry_2
_geom_bond_publ_flag
Zn1 O1 1.9241(11) . ?
Zn1 O2 1.9323(9) . ?
Zn1 O3 1.9339(11) . ?
Zn1 O4 1.9219(11) . ?
Zn2 O5 1.9267(9) . ?
Zn2 O6 1.9309(11) . ?
Zn2 O7 1.9294(12) . ?
Zn2 O8 1.9370(12) . ?
P1 O1 1.4913(11) . ?
P1 O8 1.4904(12) 1_545 ?
P1 O9 1.5842(11) . ?
P1 O10 1.5740(13) . ?
P2 O4 1.4904(12) . ?
P2 O6 1.4888(12) 1_545 ?
P2 O11 1.5832(13) . ?
P2 O12 1.5775(11) . ?
P3 O2 1.4902(10) . ?
P3 O5 1.4919(10) . ?
P3 O13 1.5725(12) . ?
P3 O14 1.5775(11) . ?
P4 O3 1.4899(11) 1_565 ?
P4 O7 1.4813(12) . ?
P4 O15 1.5746(14) . ?
P4 O16 1.5888(13) . ?
O9 C1 1.4098(17) . ?
O10 C8 1.406(2) . ?
O11 C15 1.4153(19) . ?
O12 C22 1.4026(17) . ?
O13 C29 1.3945(19) . ?
O14 C36 1.4012(19) . ?
O15 C43 1.414(2) . ?
O16 C50 1.461(7) . ?
O16 C57 1.25(3) . ?
O17 C4 1.3638(19) . ?
O17 C7 1.421(3) . ?
O18 C11 1.370(2) . ?
O18 C14 1.416(3) . ?
O19 C18 1.366(2) . ?
O19 C21 1.428(3) . ?
O20 C25 1.362(2) . ?
O20 C28 1.419(3) . ?
O21 C32 1.371(2) . ?
O21 C35 1.412(3) . ?
O22 C39 1.381(2) . ?
O22 C42 1.407(3) . ?
O23 C46 1.369(3) . ?
O23 C49 1.430(4) . ?
C1 C2 1.364(2) . ?
C1 C6 1.378(2) . ?
C2 H2 0.9500 . ?
C2 C3 1.390(2) . ?
C3 H3 0.9500 . ?
C3 C4 1.383(2) . ?
C4 C5 1.382(3) . ?
C5 H5 0.9500 . ?
C5 C6 1.378(3) . ?
C6 H6 0.9500 . ?
C7 H7A 0.9800 . ?
C7 H7B 0.9800 . ?
C7 H7C 0.9800 . ?
C8 C9 1.378(2) . ?
C8 C13 1.375(3) . ?
C9 H9 0.9500 . ?
C9 C10 1.385(2) . ?
C10 H10 0.9500 . ?
C10 C11 1.378(3) . ?
C11 C12 1.378(3) . ?
C12 H12 0.9500 . ?
C12 C13 1.393(3) . ?
C13 H13 0.9500 . ?
C14 H14A 0.9800 . ?
C14 H14B 0.9800 . ?
C14 H14C 0.9800 . ?
C15 C16 1.372(2) . ?
C15 C20 1.378(2) . ?
C16 H16 0.9500 . ?
C16 C17 1.385(2) . ?
C17 H17 0.9500 . ?
C17 C18 1.381(2) . ?
C18 C19 1.389(2) . ?
C19 H19 0.9500 . ?
C19 C20 1.381(3) . ?
C20 H20 0.9500 . ?
C21 H21A 0.9800 . ?
C21 H21B 0.9800 . ?
C21 H21C 0.9800 . ?
C22 C23 1.378(2) . ?
C22 C27 1.371(2) . ?
C23 H23 0.9500 . ?
C23 C24 1.383(2) . ?
C24 H24 0.9500 . ?
C24 C25 1.386(2) . ?
C25 C26 1.379(3) . ?
C26 H26 0.9500 . ?
C26 C27 1.386(3) . ?
C27 H27 0.9500 . ?
C28 H28A 0.9800 . ?
C28 H28B 0.9800 . ?
C28 H28C 0.9800 . ?
C29 C30 1.384(2) . ?
C29 C34 1.368(2) . ?
C30 H30 0.9500 . ?
C30 C31 1.376(3) . ?
C31 H31 0.9500 . ?
C31 C32 1.381(3) . ?
C32 C33 1.385(3) . ?
C33 H33 0.9500 . ?
C33 C34 1.392(2) . ?
C34 H34 0.9500 . ?
C35 H35A 0.9800 . ?
C35 H35B 0.9800 . ?
C35 H35C 0.9800 . ?
C36 C37 1.379(3) . ?
C36 C41 1.367(2) . ?
C37 H37 0.9500 . ?
C37 C38 1.378(3) . ?
C38 H38 0.9500 . ?
C38 C39 1.378(3) . ?
C39 C40 1.369(3) . ?
C40 H40 0.9500 . ?
C40 C41 1.403(3) . ?
C41 H41 0.9500 . ?
C42 H42A 0.9800 . ?
C42 H42B 0.9800 . ?
C42 H42C 0.9800 . ?
C43 C44 1.365(3) . ?
C43 C48 1.380(2) . ?
C44 H44 0.9500 . ?
C44 C45 1.389(3) . ?
C45 H45 0.9500 . ?
C45 C46 1.381(3) . ?
C46 C47 1.381(3) . ?
C47 H47 0.9500 . ?
C47 C48 1.378(3) . ?
C48 H48 0.9500 . ?
C49 H49A 0.9800 . ?
C49 H49B 0.9800 . ?
C49 H49C 0.9800 . ?
O25 C53 1.375(4) . ?
O25 C56 1.230(8) . ?
C50 C51 1.391(8) . ?
C50 C55 1.374(5) . ?
C51 H51 0.9500 . ?
C51 C52 1.395(7) . ?
C52 H52 0.9500 . ?
C52 C53 1.382(5) . ?
C53 C54 1.384(4) . ?
C54 H54 0.9500 . ?
C54 C55 1.379(6) . ?
C55 H55 0.9500 . ?
C56 H56A 0.9800 . ?
C56 H56B 0.9800 . ?
C56 H56C 0.9800 . ?
O24 C60 1.37(2) . ?
O24 C63 1.435(18) . ?
C57 C58 1.32(3) . ?
C57 C62 1.332(17) . ?
C58 H58 0.9500 . ?
C58 C59 1.395(15) . ?
C59 H59 0.9500 . ?
C59 C60 1.409(15) . ?
C60 C61 1.31(2) . ?
C61 H61 0.9500 . ?
C61 C62 1.43(2) . ?
C62 H62 0.9500 . ?
C63 H63A 0.9800 . ?
C63 H63B 0.9800 . ?
C63 H63C 0.9800 . ?

loop_
_geom_torsion_atom_site_label_1
_geom_torsion_atom_site_label_2
_geom_torsion_atom_site_label_3
_geom_torsion_atom_site_label_4
_geom_torsion
_geom_torsion_site_symmetry_1
_geom_torsion_site_symmetry_2
_geom_torsion_site_symmetry_3
_geom_torsion_site_symmetry_4
_geom_torsion_publ_flag
P1 O9 C1 C2 -93.50(16) . . . . ?
P1 O9 C1 C6 91.14(18) . . . . ?
P1 O10 C8 C9 3.7(2) . . . . ?
P1 O10 C8 C13 -174.61(13) . . . . ?
P2 O11 C15 C16 -89.89(17) . . . . ?
P2 O11 C15 C20 92.72(17) . . . . ?
P2 O12 C22 C23 5.5(2) . . . . ?
P2 O12 C22 C27 -173.70(13) . . . . ?
P3 O13 C29 C30 -158.56(14) . . . . ?
P3 O13 C29 C34 25.0(3) . . . . ?
P3 O14 C36 C37 -136.66(15) . . . . ?
P3 O14 C36 C41 47.9(2) . . . . ?
P4 O15 C43 C44 101.16(18) . . . . ?
P4 O15 C43 C48 -83.0(2) . . . . ?
P4 O16 C50 C51 -139.7(5) . . . . ?
P4 O16 C50 C55 43.0(8) . . . . ?
P4 O16 C57 C58 -139.4(14) . . . . ?
P4 O16 C57 C62 44(3) . . . . ?
O1 P1 O9 C1 178.98(12) . . . . ?
O1 P1 O10 C8 -53.27(14) . . . . ?
O2 P3 O5 Zn2 120.96(9) . . . . ?
O2 P3 O13 C29 54.17(18) . . . . ?
O2 P3 O14 C36 168.19(14) . . . . ?
O3 P4 O7 Zn2 26.3(2) 1_565 . . . ?
O3 P4 O15 C43 47.14(16) 1_565 . . . ?
O3 P4 O16 C50 55.0(4) 1_565 . . . ?
O3 P4 O16 C57 44.1(15) 1_565 . . . ?
O4 P2 O11 C15 -177.48(11) . . . . ?
O4 P2 O12 C22 -58.84(14) . . . . ?
O5 P3 O2 Zn1 121.57(8) . . . . ?
O5 P3 O13 C29 -177.73(15) . . . . ?
O5 P3 O14 C36 40.06(16) . . . . ?
O6 P2 O4 Zn1 -19.90(17) 1_545 . . . ?
O6 P2 O11 C15 -47.61(13) 1_545 . . . ?
O6 P2 O12 C22 173.30(12) 1_545 . . . ?
O7 P4 O15 C43 176.69(13) . . . . ?
O7 P4 O16 C50 -75.8(4) . . . . ?
O7 P4 O16 C57 -86.6(15) . . . . ?
O8 P1 O1 Zn1 30.88(18) 1_545 . . . ?
O8 P1 O9 C1 -52.71(14) 1_545 . . . ?
O8 P1 O10 C8 177.02(12) 1_545 . . . ?
O9 P1 O1 Zn1 154.33(13) . . . . ?
O9 P1 O10 C8 59.38(14) . . . . ?
O9 C1 C2 C3 -175.86(14) . . . . ?
O9 C1 C6 C5 175.80(18) . . . . ?
O10 P1 O1 Zn1 -91.01(14) . . . . ?
O10 P1 O9 C1 60.44(13) . . . . ?
O10 C8 C9 C10 -178.14(15) . . . . ?
O10 C8 C13 C12 178.02(16) . . . . ?
O11 P2 O4 Zn1 105.99(13) . . . . ?
O11 P2 O12 C22 54.75(14) . . . . ?
O11 C15 C16 C17 -179.40(16) . . . . ?
O11 C15 C20 C19 -179.85(18) . . . . ?
O12 P2 O4 Zn1 -139.51(12) . . . . ?
O12 P2 O11 C15 65.99(12) . . . . ?
O12 C22 C23 C24 -178.10(16) . . . . ?
O12 C22 C27 C26 178.66(18) . . . . ?
O13 P3 O2 Zn1 -118.60(9) . . . . ?
O13 P3 O5 Zn2 -2.61(11) . . . . ?
O13 P3 O14 C36 -73.60(15) . . . . ?
O13 C29 C30 C31 -176.10(17) . . . . ?
O13 C29 C34 C33 175.07(17) . . . . ?
O14 P3 O2 Zn1 -2.16(11) . . . . ?
O14 P3 O5 Zn2 -119.24(9) . . . . ?
O14 P3 O13 C29 -59.18(17) . . . . ?
O14 C36 C37 C38 -173.56(17) . . . . ?
O14 C36 C41 C40 172.86(18) . . . . ?
O15 P4 O7 Zn2 -99.49(17) . . . . ?
O15 P4 O16 C50 172.4(4) . . . . ?
O15 P4 O16 C57 161.5(15) . . . . ?
O15 C43 C44 C45 174.85(18) . . . . ?
O15 C43 C48 C47 -174.50(17) . . . . ?
O16 P4 O7 Zn2 152.54(15) . . . . ?
O16 P4 O15 C43 -68.92(15) . . . . ?
O16 C50 C51 C52 -176.2(5) . . . . ?
O16 C50 C55 C54 176.4(6) . . . . ?
O16 C57 C58 C59 179.3(17) . . . . ?
O16 C57 C62 C61 -178.0(17) . . . . ?
O17 C4 C5 C6 179.2(2) . . . . ?
O18 C11 C12 C13 -178.84(18) . . . . ?
O19 C18 C19 C20 177.55(19) . . . . ?
O20 C25 C26 C27 -178.8(2) . . . . ?
O21 C32 C33 C34 -177.5(2) . . . . ?
O22 C39 C40 C41 -179.2(2) . . . . ?
O23 C46 C47 C48 177.1(2) . . . . ?
C1 C2 C3 C4 -0.1(3) . . . . ?
C2 C1 C6 C5 0.5(3) . . . . ?
C2 C3 C4 O17 -179.32(17) . . . . ?
C2 C3 C4 C5 0.8(3) . . . . ?
C3 C4 C5 C6 -0.9(3) . . . . ?
C4 C5 C6 C1 0.3(3) . . . . ?
C6 C1 C2 C3 -0.6(3) . . . . ?
C7 O17 C4 C3 2.3(3) . . . . ?
C7 O17 C4 C5 -177.9(2) . . . . ?
C8 C9 C10 C11 0.2(3) . . . . ?
C9 C8 C13 C12 -0.4(3) . . . . ?
C9 C10 C11 O18 178.70(17) . . . . ?
C9 C10 C11 C12 -0.2(3) . . . . ?
C10 C11 C12 C13 0.0(3) . . . . ?
C11 C12 C13 C8 0.3(3) . . . . ?
C13 C8 C9 C10 0.1(3) . . . . ?
C14 O18 C11 C10 -176.40(19) . . . . ?
C14 O18 C11 C12 2.5(3) . . . . ?
C15 C16 C17 C18 -0.9(3) . . . . ?
C16 C15 C20 C19 2.8(3) . . . . ?
C16 C17 C18 O19 -176.81(18) . . . . ?
C16 C17 C18 C19 3.1(3) . . . . ?
C17 C18 C19 C20 -2.4(3) . . . . ?
C18 C19 C20 C15 -0.5(3) . . . . ?
C20 C15 C16 C17 -2.1(3) . . . . ?
C21 O19 C18 C17 1.4(3) . . . . ?
C21 O19 C18 C19 -178.5(2) . . . . ?
C22 C23 C24 C25 -0.9(3) . . . . ?
C23 C22 C27 C26 -0.6(3) . . . . ?
C23 C24 C25 O20 179.36(19) . . . . ?
C23 C24 C25 C26 0.3(3) . . . . ?
C24 C25 C26 C27 0.2(3) . . . . ?
C25 C26 C27 C22 -0.1(3) . . . . ?
C27 C22 C23 C24 1.0(3) . . . . ?
C28 O20 C25 C24 179.0(2) . . . . ?
C28 O20 C25 C26 -2.0(3) . . . . ?
C29 C30 C31 C32 1.2(3) . . . . ?
C30 C29 C34 C33 -1.2(3) . . . . ?
C30 C31 C32 O21 176.84(19) . . . . ?
C30 C31 C32 C33 -2.2(3) . . . . ?
C31 C32 C33 C34 1.5(3) . . . . ?
C32 C33 C34 C29 0.2(3) . . . . ?
C34 C29 C30 C31 0.5(3) . . . . ?
C35 O21 C32 C31 -170.8(2) . . . . ?
C35 O21 C32 C33 8.2(3) . . . . ?
C36 C37 C38 C39 0.5(3) . . . . ?
C37 C36 C41 C40 -2.4(3) . . . . ?
C37 C38 C39 O22 178.63(19) . . . . ?
C37 C38 C39 C40 -2.5(3) . . . . ?
C38 C39 C40 C41 2.0(3) . . . . ?
C39 C40 C41 C36 0.4(3) . . . . ?
C41 C36 C37 C38 2.0(3) . . . . ?
C42 O22 C39 C38 -164.8(3) . . . . ?
C42 O22 C39 C40 16.3(4) . . . . ?
C43 C44 C45 C46 -0.8(3) . . . . ?
C44 C43 C48 C47 1.2(3) . . . . ?
C44 C45 C46 O23 -176.7(2) . . . . ?
C44 C45 C46 C47 2.2(3) . . . . ?
C45 C46 C47 C48 -1.9(3) . . . . ?
C46 C47 C48 C43 0.2(3) . . . . ?
C48 C43 C44 C45 -0.9(3) . . . . ?
C49 O23 C46 C45 8.8(4) . . . . ?
C49 O23 C46 C47 -170.2(3) . . . . ?
O25 C53 C54 C55 179.5(4) . . . . ?
C50 C51 C52 C53 -1.3(9) . . . . ?
C51 C50 C55 C54 -0.8(9) . . . . ?
C51 C52 C53 O25 -179.2(4) . . . . ?
C51 C52 C53 C54 1.0(8) . . . . ?
C52 C53 C54 C55 -0.7(7) . . . . ?
C53 C54 C55 C50 0.6(7) . . . . ?
C55 C50 C51 C52 1.1(10) . . . . ?
C56 O25 C53 C52 4.9(8) . . . . ?
C56 O25 C53 C54 -175.2(5) . . . . ?
O24 C60 C61 C62 179(2) . . . . ?
C57 C58 C59 C60 1(3) . . . . ?
C58 C57 C62 C61 6(3) . . . . ?
C58 C59 C60 O24 -178.1(15) . . . . ?
C58 C59 C60 C61 1(3) . . . . ?
C59 C60 C61 C62 0(3) . . . . ?
C60 C61 C62 C57 -3(3) . . . . ?
C62 C57 C58 C59 -4(3) . . . . ?
C63 O24 C60 C59 175.9(19) . . . . ?
C63 O24 C60 C61 -3(5) . . . . ?
